data_2222612
loop_
_publ_author_name
'Zhang, Na'
'Wu, Zhen-Yi'
'Xie, Su-Yuan'
'Huang, Rong-Bin'
'Zheng, Lan-Sun'

_publ_section_title
;
 3-Chloro-4-hydroxyfuran-2(5<i>H</i>)-one
;
_journal_coeditor_code BX2226
_journal_issue 8
_journal_name_full 'Acta Crystallographica Section E'
_journal_page_first o1977
_journal_paper_doi 10.1107/S1600536809028724
_journal_volume 65
_journal_year 2009
_chemical_formula_iupac 'C4 H3 Cl1 O3'
_chemical_formula_moiety 'C4 H3 Cl1 O3'
_chemical_formula_sum 'C4 H3 Cl O3'
_chemical_formula_weight 134.51
_chemical_name_systematic
;
3-Chloro-4-hydroxyfuran-2(5<i>H</i>)-one
;
_space_group_IT_number 62
_symmetry_cell_setting orthorhombic
_symmetry_space_group_name_Hall '-P 2ac 2n'
_symmetry_space_group_name_H-M 'P n m a'
_atom_sites_solution_hydrogens geom
_atom_sites_solution_primary direct
_atom_sites_solution_secondary difmap
_audit_creation_method SHELXL-97
_cell_angle_alpha 90.00
_cell_angle_beta 90.00
_cell_angle_gamma 90.00
_cell_formula_units_Z 4
_cell_length_a 12.0437(6)
_cell_length_b 6.5453(4)
_cell_length_c 6.3886(4)
_cell_measurement_reflns_used 1627
_cell_measurement_temperature 298(2)
_cell_measurement_theta_max 28.8805
_cell_measurement_theta_min 3.0995
_cell_volume 503.61(5)
_computing_cell_refinement 'CrysAlis RED (Oxford Diffraction, 2008)'
_computing_data_collection 'CrysAlis CCD (Oxford Diffraction, 2008)'
_computing_data_reduction 'CrysAlis RED (Oxford Diffraction, 2008)'
_computing_molecular_graphics 'SHELXL97 (Sheldrick, 2008)'
_computing_publication_material 'SHELXL97 (Sheldrick, 2008) and publCIF (Westrip, 2009)'
_computing_structure_refinement 'SHELXL97 (Sheldrick, 2008)'
_computing_structure_solution 'SHELXS97 (Sheldrick, 2008)'
_diffrn_ambient_temperature 298(2)
_diffrn_detector_area_resol_mean 16.1903
_diffrn_measured_fraction_theta_full 0.991
_diffrn_measured_fraction_theta_max 0.991
_diffrn_measurement_device_type 'Oxford Gemini S Ultra'
_diffrn_measurement_method \w
_diffrn_radiation_monochromator graphite
_diffrn_radiation_source 'fine-focus sealed tube'
_diffrn_radiation_type MoK\a
_diffrn_radiation_wavelength 0.71073
_diffrn_reflns_av_R_equivalents 0.0115
_diffrn_reflns_av_sigmaI/netI 0.0100
_diffrn_reflns_limit_h_max 14
_diffrn_reflns_limit_h_min -14
_diffrn_reflns_limit_k_max 8
_diffrn_reflns_limit_k_min -7
_diffrn_reflns_limit_l_max 7
_diffrn_reflns_limit_l_min -7
_diffrn_reflns_number 1932
_diffrn_reflns_theta_full 26.00
_diffrn_reflns_theta_max 26.00
_diffrn_reflns_theta_min 3.38
_diffrn_standards_decay_% 0
_diffrn_standards_interval_count 0
_diffrn_standards_interval_time 0
_diffrn_standards_number 0
_exptl_absorpt_coefficient_mu 0.654
_exptl_absorpt_correction_T_max 0.8280
_exptl_absorpt_correction_T_min 0.7357
_exptl_absorpt_correction_type multi-scan
_exptl_absorpt_process_details '(CrysAlis RED; Oxford Diffraction, 2008)'
_exptl_crystal_colour yellow
_exptl_crystal_density_diffrn 1.774
_exptl_crystal_density_method 'not measured'
_exptl_crystal_description block
_exptl_crystal_F_000 272
_exptl_crystal_size_max 0.50
_exptl_crystal_size_mid 0.50
_exptl_crystal_size_min 0.30
_refine_diff_density_max 0.249
_refine_diff_density_min -0.196
_refine_ls_extinction_method none
_refine_ls_goodness_of_fit_ref 1.170
_refine_ls_hydrogen_treatment mixed
_refine_ls_matrix_type full
_refine_ls_number_parameters 52
_refine_ls_number_reflns 531
_refine_ls_number_restraints 0
_refine_ls_restrained_S_all 1.170
_refine_ls_R_factor_all 0.0289
_refine_ls_R_factor_gt 0.0262
_refine_ls_shift/su_max 0.000
_refine_ls_shift/su_mean 0.000
_refine_ls_structure_factor_coef Fsqd
_refine_ls_weighting_details 'calc w=1/[\s^2^(Fo^2^)+(0.0374P)^2^+0.1215P] where P=(Fo^2^+2Fc^2^)/3'
_refine_ls_weighting_scheme calc
_refine_ls_wR_factor_gt 0.0660
_refine_ls_wR_factor_ref 0.0672
_reflns_number_gt 500
_reflns_number_total 531
_reflns_threshold_expression I>2\s(I)
_cod_data_source_file bx2226.cif
_cod_data_source_block I
_cod_original_formula_sum 'C4 H3 Cl1 O3'
_cod_database_code 2222612
_cod_database_fobs_code 2222612

loop_
_symmetry_equiv_pos_as_xyz
'x, y, z'
'-x+1/2, -y, z+1/2'
'x+1/2, -y+1/2, -z+1/2'
'-x, y+1/2, -z'
'-x, -y, -z'
'x-1/2, y, -z-1/2'
'-x-1/2, y-1/2, z-1/2'
'x, -y-1/2, z'

loop_
_atom_site_type_symbol
_atom_site_label
_atom_site_fract_x
_atom_site_fract_y
_atom_site_fract_z
_atom_site_U_iso_or_equiv
_atom_site_adp_type
_atom_site_calc_flag
_atom_site_refinement_flags
_atom_site_occupancy
_atom_site_disorder_assembly
_atom_site_disorder_group
Cl Cl1 0.34253(4) 0.7500 0.60829(9) 0.0400(2) Uani d S 1 . .
O O1 0.10530(15) 0.7500 0.8246(3) 0.0531(5) Uani d S 1 . .
O O2 0.24683(15) 0.7500 0.1417(2) 0.0409(4) Uani d S 1 . .
O O3 0.02339(12) 0.7500 0.5138(2) 0.0410(4) Uani d S 1 . .
C C1 0.05689(17) 0.7500 0.2974(3) 0.0348(5) Uani d S 1 . .
H H1A 0.0295 0.8706 0.2259 0.042 Uiso calc PR 0.50 . .
H H1B 0.0295 0.6294 0.2259 0.042 Uiso calc PR 0.50 . .
C C2 0.18096(17) 0.7500 0.3064(3) 0.0288(4) Uani d S 1 . .
C C3 0.21185(17) 0.7500 0.5069(3) 0.0289(4) Uani d S 1 . .
C C4 0.11471(18) 0.7500 0.6361(3) 0.0335(5) Uani d S 1 . .
H H2 0.210(3) 0.7500 0.037(5) 0.059(9) Uiso d S 1 . .

loop_
_atom_site_aniso_label
_atom_site_aniso_U_11
_atom_site_aniso_U_22
_atom_site_aniso_U_33
_atom_site_aniso_U_12
_atom_site_aniso_U_13
_atom_site_aniso_U_23
Cl1 0.0274(3) 0.0523(4) 0.0403(3) 0.000 -0.0084(2) 0.000
O1 0.0421(9) 0.0940(14) 0.0231(8) 0.000 0.0033(6) 0.000
O2 0.0376(8) 0.0614(11) 0.0238(8) 0.000 0.0062(7) 0.000
O3 0.0260(8) 0.0679(10) 0.0292(9) 0.000 0.0011(6) 0.000
C1 0.0308(10) 0.0487(12) 0.0249(11) 0.000 -0.0042(8) 0.000
C2 0.0284(10) 0.0337(10) 0.0241(10) 0.000 0.0019(8) 0.000
C3 0.0251(10) 0.0355(10) 0.0261(11) 0.000 -0.0006(7) 0.000
C4 0.0299(10) 0.0460(12) 0.0247(11) 0.000 0.0006(8) 0.000

loop_
_atom_type_symbol
_atom_type_description
_atom_type_scat_dispersion_real
_atom_type_scat_dispersion_imag
_atom_type_scat_source
C C 0.0033 0.0016 'International Tables Vol C Tables 4.2.6.8 and 6.1.1.4'
H H 0.0000 0.0000 'International Tables Vol C Tables 4.2.6.8 and 6.1.1.4'
Cl Cl 0.1484 0.1585 'International Tables Vol C Tables 4.2.6.8 and 6.1.1.4'
O O 0.0106 0.0060 'International Tables Vol C Tables 4.2.6.8 and 6.1.1.4'

loop_
_geom_angle_atom_site_label_1
_geom_angle_atom_site_label_2
_geom_angle_atom_site_label_3
_geom_angle_site_symmetry_1
_geom_angle_site_symmetry_3
_geom_angle
_geom_angle_publ_flag
C2 O2 H2 . . 109(2) ?
C4 O3 C1 . . 109.11(16) ?
O3 C1 C2 . . 104.08(16) ?
O3 C1 H1A . . 110.9 ?
C2 C1 H1A . . 110.9 ?
O3 C1 H1B . . 110.9 ?
C2 C1 H1B . . 110.9 ?
H1A C1 H1B . . 109.0 ?
O2 C2 C3 . . 126.8(2) ?
O2 C2 C1 . . 124.82(18) ?
C3 C2 C1 . . 108.38(17) ?
C2 C3 C4 . . 109.00(19) ?
C2 C3 Cl1 . . 128.55(17) ?
C4 C3 Cl1 . . 122.45(15) ?
O1 C4 O3 . . 120.0(2) ?
O1 C4 C3 . . 130.6(2) ?
O3 C4 C3 . . 109.43(17) ?

loop_
_geom_bond_atom_site_label_1
_geom_bond_atom_site_label_2
_geom_bond_site_symmetry_2
_geom_bond_distance
_geom_bond_publ_flag
Cl1 C3 . 1.702(2) ?
O1 C4 . 1.210(3) ?
O2 C2 . 1.318(2) ?
O2 H2 . 0.80(3) ?
O3 C4 . 1.349(3) ?
O3 C1 . 1.440(3) ?
C1 C2 . 1.495(3) ?
C1 H1A . 0.9700 ?
C1 H1B . 0.9700 ?
C2 C3 . 1.334(3) ?
C3 C4 . 1.431(3) ?

loop_
_geom_hbond_atom_site_label_D
_geom_hbond_atom_site_label_H
_geom_hbond_atom_site_label_A
_geom_hbond_site_symmetry_A
_geom_hbond_distance_DH
_geom_hbond_distance_HA
_geom_hbond_distance_DA
_geom_hbond_angle_DHA
O2 H2 O1 1_554 0.80(3) 1.85(3) 2.647(2) 171(3)
